data_2242903
loop_
_publ_author_name
'Vassilyeva, Olga Yu.'
'Kokozay, Vladimir N.'
'Skelton, Brian W.'

_publ_section_title
;
 Crystal structure of
 bis{\m-2-methoxy-6-[(methylimino)methyl]phenolato}bis({2-methoxy-6-[(methylimino)methyl]phenolato}nickel(II))
 involving different coordination modes of the same Schiff base ligand
;
_journal_coeditor_code LH5898
_journal_issue 5
_journal_name_full 'Acta Crystallographica Section E'
_journal_page_first 619
_journal_page_last 622
_journal_paper_doi 10.1107/S2056989019004766
_journal_volume 75
_journal_year 2019
_chemical_formula_iupac '[Ni2 (C9 H10 N O2)4]'
_chemical_formula_moiety 'C36 H40 N4 Ni2 O8'
_chemical_formula_sum 'C36 H40 N4 Ni2 O8'
_chemical_formula_weight 774.14
_chemical_name_systematic
Bis{\m-2-methoxy-6-[(methylimino)methyl]phenolato}bis({2-methoxy-6-[(methylimino)methyl]phenolato}nickel(II))
_space_group_IT_number 61
_symmetry_cell_setting orthorhombic
_symmetry_space_group_name_Hall '-P 2ac 2ab'
_symmetry_space_group_name_H-M 'P b c a'
_atom_sites_solution_hydrogens geom
_audit_creation_method 'WinGX routine CIF_UPDATE'
_cell_angle_alpha 90
_cell_angle_beta 90
_cell_angle_gamma 90
_cell_formula_units_Z 4
_cell_length_a 10.2301(2)
_cell_length_b 15.2456(3)
_cell_length_c 21.5426(5)
_cell_measurement_reflns_used 6602
_cell_measurement_temperature 100(2)
_cell_measurement_theta_max 31.686
_cell_measurement_theta_min 2.563
_cell_volume 3359.87(12)
_computing_cell_refinement
;
CrysAlis PRO (Rigaku OD, 2015)
;
_computing_data_collection
;
CrysAlis PRO (Rigaku OD, 2015)
;
_computing_data_reduction
;
CrysAlis PRO (Rigaku OD, 2015)
;
_computing_molecular_graphics
;
DIAMOND (Brandenburg, 1999) and Mercury (Macrae <i>et al.</i>,
2006)
;
_computing_publication_material
;
WinGX (Farrugia, 2012)
;
_computing_structure_refinement
;
SHELXL2014 (Sheldrick, 2015b)
;
_computing_structure_solution
;
SHELXT (Sheldrick, 2015a)
;
_diffrn_ambient_temperature 100(2)
_diffrn_detector 'CCD plate'
_diffrn_detector_area_resol_mean 16.0009
_diffrn_measured_fraction_theta_full 0.999
_diffrn_measured_fraction_theta_max 0.946
_diffrn_measurement_device 'four-circle diffractometer'
_diffrn_measurement_device_type 'Oxford Diffraction Xcalibur'
_diffrn_measurement_method '\w scans'
_diffrn_radiation_monochromator graphite
_diffrn_radiation_probe x-ray
_diffrn_radiation_type MoK\a
_diffrn_radiation_wavelength 0.71073
_diffrn_reflns_av_R_equivalents 0.041
_diffrn_reflns_av_unetI/netI 0.0603
_diffrn_reflns_limit_h_max 12
_diffrn_reflns_limit_h_min -15
_diffrn_reflns_limit_k_max 22
_diffrn_reflns_limit_k_min -22
_diffrn_reflns_limit_l_max 32
_diffrn_reflns_limit_l_min -29
_diffrn_reflns_number 20556
_diffrn_reflns_theta_full 25.242
_diffrn_reflns_theta_max 32.05
_diffrn_reflns_theta_min 2.577
_diffrn_source 'fine-focus sealed X-ray tube'
_exptl_absorpt_coefficient_mu 1.181
_exptl_absorpt_correction_T_max 0.87
_exptl_absorpt_correction_T_min 0.816
_exptl_absorpt_correction_type analytical
_exptl_absorpt_process_details
;
(CrysAlis PRO; Rigaku OD, 2015)
;
_exptl_crystal_colour black
_exptl_crystal_density_diffrn 1.53
_exptl_crystal_description prism
_exptl_crystal_F_000 1616
_exptl_crystal_size_max 0.37
_exptl_crystal_size_mid 0.272
_exptl_crystal_size_min 0.228
_refine_diff_density_max 0.894
_refine_diff_density_min -0.606
_refine_ls_extinction_method none
_refine_ls_goodness_of_fit_ref 1.026
_refine_ls_hydrogen_treatment constr
_refine_ls_matrix_type full
_refine_ls_number_parameters 230
_refine_ls_number_reflns 5548
_refine_ls_number_restraints 0
_refine_ls_restrained_S_all 1.026
_refine_ls_R_factor_all 0.0574
_refine_ls_R_factor_gt 0.0407
_refine_ls_shift/su_max 0.002
_refine_ls_shift/su_mean 0
_refine_ls_structure_factor_coef Fsqd
_refine_ls_weighting_details 'w=1/[\s^2^(Fo^2^)+(0.0253P)^2^+2.4148P] where P=(Fo^2^+2Fc^2^)/3'
_refine_ls_weighting_scheme calc
_refine_ls_wR_factor_gt 0.0793
_refine_ls_wR_factor_ref 0.0875
_reflns_number_gt 4332
_reflns_number_total 5548
_reflns_threshold_expression 'I > 2\s(I)'
_cod_data_source_file lh5898sup1.cif
_cod_data_source_block I
_cod_database_code 2242903

loop_
_symmetry_equiv_pos_as_xyz
'x, y, z'
'-x+1/2, -y, z+1/2'
'-x, y+1/2, -z+1/2'
'x+1/2, -y+1/2, -z'
'-x, -y, -z'
'x-1/2, y, -z-1/2'
'x, -y-1/2, z-1/2'
'-x-1/2, y-1/2, z'

loop_
_atom_site_type_symbol
_atom_site_label
_atom_site_fract_x
_atom_site_fract_y
_atom_site_fract_z
_atom_site_U_iso_or_equiv
_atom_site_adp_type
_atom_site_calc_flag
_atom_site_occupancy
Ni Ni1 0.40070(2) 0.58979(2) 0.51420(2) 0.01932(7) Uani d 1
C C11 0.32402(17) 0.46376(12) 0.42138(9) 0.0242(4) Uani d 1
O O11 0.41820(12) 0.50907(10) 0.44669(6) 0.0315(3) Uani d 1
C C12 0.33944(18) 0.43535(12) 0.35897(9) 0.0250(4) Uani d 1
O O12 0.45143(13) 0.46517(10) 0.33106(6) 0.0330(3) Uani d 1
C C121 0.4805(2) 0.43159(15) 0.27123(9) 0.0363(5) Uani d 1
H H12A 0.4893 0.3677 0.2735 0.054 Uiso calc 1
H H12B 0.5626 0.4572 0.2563 0.054 Uiso calc 1
H H12C 0.4097 0.4467 0.2425 0.054 Uiso calc 1
C C13 0.2460(2) 0.38443(12) 0.33055(9) 0.0292(4) Uani d 1
H H13 0.2578 0.3661 0.2888 0.035 Uiso calc 1
C C14 0.1331(2) 0.35947(13) 0.36323(10) 0.0331(4) Uani d 1
H H14 0.0691 0.3238 0.3436 0.04 Uiso calc 1
C C15 0.11502(19) 0.38630(13) 0.42312(10) 0.0295(4) Uani d 1
H H15 0.0384 0.3692 0.4449 0.035 Uiso calc 1
C C16 0.20898(17) 0.43913(12) 0.45289(9) 0.0243(4) Uani d 1
C C17 0.18436(17) 0.46528(12) 0.51630(9) 0.0253(4) Uani d 1
H H17 0.1124 0.4384 0.5366 0.03 Uiso calc 1
N N17 0.25052(14) 0.52145(10) 0.54782(7) 0.0252(3) Uani d 1
C C18 0.21030(18) 0.53585(14) 0.61258(9) 0.0292(4) Uani d 1
H H18A 0.1355 0.4981 0.6223 0.044 Uiso calc 1
H H18B 0.1854 0.5974 0.6182 0.044 Uiso calc 1
H H18C 0.2832 0.5216 0.6404 0.044 Uiso calc 1
C C21 0.44702(17) 0.73584(11) 0.59655(9) 0.0231(3) Uani d 1
O O21 0.37097(12) 0.67232(8) 0.57853(6) 0.0262(3) Uani d 1
C C22 0.41501(17) 0.78091(12) 0.65278(9) 0.0247(4) Uani d 1
O O22 0.30458(13) 0.75045(9) 0.68192(6) 0.0277(3) Uani d 1
C C221 0.2536(2) 0.80316(14) 0.73071(10) 0.0360(5) Uani d 1
H H22A 0.3158 0.8041 0.7653 0.054 Uiso calc 1
H H22B 0.1703 0.7786 0.7449 0.054 Uiso calc 1
H H22C 0.2398 0.8631 0.7156 0.054 Uiso calc 1
C C23 0.49076(19) 0.84910(12) 0.67430(9) 0.0296(4) Uani d 1
H H23 0.4677 0.878 0.7118 0.036 Uiso calc 1
C C24 0.6015(2) 0.87618(14) 0.64127(10) 0.0337(4) Uani d 1
H H24 0.6537 0.9231 0.6564 0.04 Uiso calc 1
C C25 0.63413(19) 0.83488(13) 0.58706(10) 0.0311(4) Uani d 1
H H25 0.7094 0.8534 0.5648 0.037 Uiso calc 1
C C26 0.55760(17) 0.76490(12) 0.56357(9) 0.0246(4) Uani d 1
C C27 0.58830(17) 0.73171(12) 0.50282(9) 0.0257(4) Uani d 1
H H27 0.6594 0.7585 0.4817 0.031 Uiso calc 1
N N27 0.52852(14) 0.66906(10) 0.47419(7) 0.0249(3) Uani d 1
C C28 0.5641(2) 0.65577(14) 0.40857(9) 0.0334(4) Uani d 1
H H28A 0.6369 0.6946 0.3977 0.05 Uiso calc 1
H H28B 0.4887 0.6692 0.3822 0.05 Uiso calc 1
H H28C 0.5903 0.5946 0.4022 0.05 Uiso calc 1

loop_
_atom_site_aniso_label
_atom_site_aniso_U_11
_atom_site_aniso_U_22
_atom_site_aniso_U_33
_atom_site_aniso_U_12
_atom_site_aniso_U_13
_atom_site_aniso_U_23
Ni1 0.01748(10) 0.02415(12) 0.01631(11) -0.00316(8) 0.00124(8) 0.00016(9)
C11 0.0218(8) 0.0283(9) 0.0225(9) 0.0008(7) -0.0043(7) 0.0013(7)
O11 0.0250(6) 0.0462(8) 0.0233(7) -0.0070(6) 0.0005(5) -0.0058(6)
C12 0.0260(8) 0.0253(8) 0.0235(9) 0.0055(7) -0.0028(7) 0.0005(7)
O12 0.0292(7) 0.0466(9) 0.0232(7) 0.0010(6) 0.0023(6) -0.0065(6)
C121 0.0437(12) 0.0427(12) 0.0225(9) 0.0090(9) 0.0033(9) -0.0015(9)
C13 0.0371(10) 0.0243(9) 0.0263(10) 0.0040(7) -0.0050(8) -0.0022(8)
C14 0.0391(11) 0.0263(9) 0.0340(11) -0.0055(8) -0.0094(9) -0.0005(8)
C15 0.0298(9) 0.0275(9) 0.0311(10) -0.0062(7) -0.0043(8) 0.0032(8)
C16 0.0254(8) 0.0239(8) 0.0235(9) -0.0002(7) -0.0036(7) 0.0021(7)
C17 0.0222(8) 0.0292(9) 0.0246(9) -0.0029(7) -0.0016(7) 0.0057(8)
N17 0.0221(7) 0.0320(8) 0.0215(7) -0.0002(6) 0.0008(6) 0.0027(7)
C18 0.0282(9) 0.0369(10) 0.0226(9) -0.0044(8) 0.0052(8) 0.0008(8)
C21 0.0227(8) 0.0196(8) 0.0270(9) 0.0020(6) -0.0019(7) 0.0053(7)
O21 0.0263(6) 0.0241(6) 0.0283(7) -0.0038(5) 0.0065(5) -0.0033(6)
C22 0.0272(9) 0.0218(8) 0.0252(9) 0.0022(7) -0.0024(7) 0.0041(7)
O22 0.0313(7) 0.0264(6) 0.0254(7) 0.0015(5) 0.0054(6) -0.0020(6)
C221 0.0481(12) 0.0317(10) 0.0282(10) 0.0063(9) 0.0075(10) -0.0017(9)
C23 0.0392(10) 0.0225(9) 0.0272(10) 0.0011(8) -0.0074(8) 0.0022(8)
C24 0.0386(11) 0.0272(9) 0.0353(11) -0.0077(8) -0.0101(9) 0.0045(9)
C25 0.0279(9) 0.0288(9) 0.0367(11) -0.0065(7) -0.0041(8) 0.0099(9)
C26 0.0236(8) 0.0211(8) 0.0293(9) 0.0004(6) -0.0025(7) 0.0065(7)
C27 0.0209(8) 0.0231(8) 0.0331(10) 0.0026(6) 0.0033(7) 0.0060(8)
N27 0.0245(7) 0.0233(7) 0.0270(8) 0.0044(6) 0.0039(6) 0.0055(6)
C28 0.0402(11) 0.0292(10) 0.0307(10) 0.0035(8) 0.0129(9) 0.0047(8)

loop_
_atom_type_symbol
_atom_type_description
_atom_type_scat_dispersion_real
_atom_type_scat_dispersion_imag
_atom_type_scat_source
C C 0.0033 0.0016 'International Tables Vol C Tables 4.2.6.8 and 6.1.1.4'
H H 0 0 'International Tables Vol C Tables 4.2.6.8 and 6.1.1.4'
N N 0.0061 0.0033 'International Tables Vol C Tables 4.2.6.8 and 6.1.1.4'
O O 0.0106 0.006 'International Tables Vol C Tables 4.2.6.8 and 6.1.1.4'
Ni Ni 0.3393 1.1124 'International Tables Vol C Tables 4.2.6.8 and 6.1.1.4'

loop_
_exptl_crystal_face_index_h
_exptl_crystal_face_index_k
_exptl_crystal_face_index_l
_exptl_crystal_face_perp_dist
0 0 -1 0.0947
0 0 1 0.1352
1 1 -1 0.1206
-1 -1 1 0.1075
1 1 1 0.1097
-1 -1 -1 0.1465
-1 1 1 0.1295
1 -1 -1 0.1
1 -1 1 0.0963
-1 1 -1 0.1336

loop_
_geom_angle_atom_site_label_1
_geom_angle_atom_site_label_2
_geom_angle_atom_site_label_3
_geom_angle_site_symmetry_3
_geom_angle
_geom_angle_publ_flag
O21 Ni1 O11 . 175.66(6) y
O21 Ni1 N27 . 91.09(6) y
O11 Ni1 N27 . 90.00(6) y
O21 Ni1 N17 . 87.57(6) y
O11 Ni1 N17 . 90.70(6) y
N27 Ni1 N17 . 170.92(6) y
Ni1 O11 Ni1 5_666 101.44(2) y
O11 C11 C16 . 123.79(17) ?
O11 C11 C12 . 118.34(16) ?
C16 C11 C12 . 117.84(17) ?
C11 O11 Ni1 . 126.08(12) ?
O12 C12 C13 . 124.95(18) ?
O12 C12 C11 . 113.97(16) ?
C13 C12 C11 . 121.06(18) ?
C12 O12 C121 . 116.98(16) ?
O12 C121 H12A . 109.5 ?
O12 C121 H12B . 109.5 ?
H12A C121 H12B . 109.5 ?
O12 C121 H12C . 109.5 ?
H12A C121 H12C . 109.5 ?
H12B C121 H12C . 109.5 ?
C12 C13 C14 . 120.08(18) ?
C12 C13 H13 . 120 ?
C14 C13 H13 . 120 ?
C15 C14 C13 . 120.23(18) ?
C15 C14 H14 . 119.9 ?
C13 C14 H14 . 119.9 ?
C14 C15 C16 . 120.59(19) ?
C14 C15 H15 . 119.7 ?
C16 C15 H15 . 119.7 ?
C15 C16 C11 . 120.18(18) ?
C15 C16 C17 . 117.99(17) ?
C11 C16 C17 . 121.82(16) ?
N17 C17 C16 . 126.25(17) ?
N17 C17 H17 . 116.9 ?
C16 C17 H17 . 116.9 ?
C17 N17 C18 . 116.94(16) ?
C17 N17 Ni1 . 124.21(13) ?
C18 N17 Ni1 . 118.85(12) ?
N17 C18 H18A . 109.5 ?
N17 C18 H18B . 109.5 ?
H18A C18 H18B . 109.5 ?
N17 C18 H18C . 109.5 ?
H18A C18 H18C . 109.5 ?
H18B C18 H18C . 109.5 ?
O21 C21 C26 . 124.35(17) ?
O21 C21 C22 . 118.23(16) ?
C26 C21 C22 . 117.40(17) ?
C21 O21 Ni1 . 128.01(12) ?
O22 C22 C23 . 124.36(18) ?
O22 C22 C21 . 114.39(16) ?
C23 C22 C21 . 121.25(17) ?
C22 O22 C221 . 116.62(15) ?
O22 C221 H22A . 109.5 ?
O22 C221 H22B . 109.5 ?
H22A C221 H22B . 109.5 ?
O22 C221 H22C . 109.5 ?
H22A C221 H22C . 109.5 ?
H22B C221 H22C . 109.5 ?
C22 C23 C24 . 120.45(19) ?
C22 C23 H23 . 119.8 ?
C24 C23 H23 . 119.8 ?
C25 C24 C23 . 119.73(19) ?
C25 C24 H24 . 120.1 ?
C23 C24 H24 . 120.1 ?
C24 C25 C26 . 121.09(19) ?
C24 C25 H25 . 119.5 ?
C26 C25 H25 . 119.5 ?
C21 C26 C25 . 120.06(18) ?
C21 C26 C27 . 121.62(17) ?
C25 C26 C27 . 118.00(17) ?
N27 C27 C26 . 126.29(17) ?
N27 C27 H27 . 116.9 ?
C26 C27 H27 . 116.9 ?
C27 N27 C28 . 116.31(16) ?
C27 N27 Ni1 . 123.84(13) ?
C28 N27 Ni1 . 119.81(13) ?
N27 C28 H28A . 109.5 ?
N27 C28 H28B . 109.5 ?
H28A C28 H28B . 109.5 ?
N27 C28 H28C . 109.5 ?
H28A C28 H28C . 109.5 ?
H28B C28 H28C . 109.5 ?

loop_
_geom_bond_atom_site_label_1
_geom_bond_atom_site_label_2
_geom_bond_site_symmetry_2
_geom_bond_distance
_geom_bond_publ_flag
Ni1 O21 . 1.8965(13) y
Ni1 O11 . 1.9135(14) y
Ni1 N27 . 1.9783(15) y
Ni1 N17 . 1.9926(15) y
Ni1 O11 5_666 2.5326(14) y
C11 O11 . 1.305(2) ?
C11 C16 . 1.410(3) ?
C11 C12 . 1.421(3) ?
C12 O12 . 1.371(2) ?
C12 C13 . 1.375(3) ?
O12 C121 . 1.418(2) ?
C121 H12A . 0.98 ?
C121 H12B . 0.98 ?
C121 H12C . 0.98 ?
C13 C14 . 1.405(3) ?
C13 H13 . 0.95 ?
C14 C15 . 1.366(3) ?
C14 H14 . 0.95 ?
C15 C16 . 1.409(3) ?
C15 H15 . 0.95 ?
C16 C17 . 1.445(3) ?
C17 N17 . 1.286(2) ?
C17 H17 . 0.95 ?
N17 C18 . 1.471(2) ?
C18 H18A . 0.98 ?
C18 H18B . 0.98 ?
C18 H18C . 0.98 ?
C21 O21 . 1.302(2) ?
C21 C26 . 1.407(2) ?
C21 C22 . 1.431(3) ?
C22 O22 . 1.373(2) ?
C22 C23 . 1.377(3) ?
O22 C221 . 1.422(2) ?
C221 H22A . 0.98 ?
C221 H22B . 0.98 ?
C221 H22C . 0.98 ?
C23 C24 . 1.400(3) ?
C23 H23 . 0.95 ?
C24 C25 . 1.368(3) ?
C24 H24 . 0.95 ?
C25 C26 . 1.417(3) ?
C25 H25 . 0.95 ?
C26 C27 . 1.438(3) ?
C27 N27 . 1.291(2) ?
C27 H27 . 0.95 ?
N27 C28 . 1.474(2) ?
C28 H28A . 0.98 ?
C28 H28B . 0.98 ?
C28 H28C . 0.98 ?

loop_
_geom_hbond_atom_site_label_D
_geom_hbond_atom_site_label_H
_geom_hbond_atom_site_label_A
_geom_hbond_site_symmetry_A
_geom_hbond_distance_DH
_geom_hbond_distance_HA
_geom_hbond_distance_DA
_geom_hbond_angle_DHA
C28 H28A O22 4_566 0.98 2.57 3.449(2) 149.9
C28 H28A O22 4_566 0.98 2.57 3.449(2) 149.9
C28 H28C N17 5_666 0.98 2.63 3.432(3) 138.6

_cod_database_fobs_code 2242903
